data_9003489
loop_
_publ_author_name
'Zanardi, S.'
'Cruciani, G.'
'Alberti, A.'
'Galli, E.'

_publ_section_title
;Dehydration and rehydration process in boggsite: an in-situ X-ray
 single-crystal study Note: Wat represents an unknown distribution across the
 Wat sites of [Ca.806,Mg.138,Na.041,K.007,Fe.006,Sr.001,Wat8.06] Note:
 Reported occupancies are discrepant with reported formula. Sample: BOG-RT, T
 = 25 C
;
_journal_name_full 'American Mineralogist'
_journal_page_first 1033
_journal_page_last 1042
_journal_volume 89
_journal_year 2004
_chemical_formula_sum 'Al2.42 H8.448 O30.36 Si9.58'
_chemical_name_mineral Boggsite
_space_group_IT_number 74
_symmetry_space_group_name_Hall '-I 2b 2'
_symmetry_space_group_name_H-M 'I m m a'
_cell_angle_alpha 90
_cell_angle_beta 90
_cell_angle_gamma 90
_cell_length_a 20.291
_cell_length_b 23.840
_cell_length_c 12.807
_cell_volume 6195.225
_cell_formula_units_Z 8
_database_code_amcsd 0003579
_diffrn_ambient_temperature 298.15
_exptl_crystal_density_diffrn 1.777
_cod_original_cell_volume 6195.226
_cod_original_formula_sum '(Al2.42 Si9.58) O30.36 H8.448'
_cod_database_code 9003489

loop_
_space_group_symop_operation_xyz
x,y,z
1/2+x,1/2+y,1/2+z
x,1/2-y,z
1/2+x,-y,1/2+z
-x,1/2+y,-z
1/2-x,+y,1/2-z
-x,y,z
1/2-x,1/2+y,1/2+z
x,-y,-z
1/2+x,1/2-y,1/2-z
x,1/2+y,-z
1/2+x,+y,1/2-z
-x,1/2-y,z
1/2-x,-y,1/2+z
-x,-y,-z
1/2-x,1/2-y,1/2-z

loop_
_atom_site_aniso_label
_atom_site_aniso_U_11
_atom_site_aniso_U_22
_atom_site_aniso_U_33
_atom_site_aniso_U_12
_atom_site_aniso_U_13
_atom_site_aniso_U_23
Al1 0.02670 0.02000 0.02840 -0.00070 0.00240 -0.00200
Si1 0.02670 0.02000 0.02840 -0.00070 0.00240 -0.00200
Al2 0.03000 0.02950 0.02220 0.00030 -0.00200 -0.00140
Si2 0.03000 0.02950 0.02220 0.00030 -0.00200 -0.00140
Al3 0.02640 0.01900 0.02950 0.00050 0.00020 0.00100
Si3 0.02640 0.01900 0.02950 0.00050 0.00020 0.00100
Al4 0.02500 0.02850 0.02320 0.00050 0.00050 0.00050
Si4 0.02500 0.02850 0.02320 0.00050 0.00050 0.00050
Al5 0.02600 0.02400 0.02620 -0.00050 0.00070 -0.00320
Si5 0.02600 0.02400 0.02620 -0.00050 0.00070 -0.00320
Al6 0.02500 0.02300 0.02620 -0.00070 0.00000 0.00470
Si6 0.02500 0.02300 0.02620 -0.00070 0.00000 0.00470
O1 0.06200 0.01900 0.03577 0.00000 0.00593 0.00000
O2 0.04400 0.04100 0.04600 -0.00200 0.01000 -0.00400
O3 0.05700 0.03200 0.04100 0.00600 0.00000 -0.00600
O4 0.06500 0.04600 0.03300 0.00100 -0.00600 -0.00900
O5 0.03800 0.06700 0.03800 0.00000 -0.00600 -0.00600
O6 0.04200 0.02300 0.03829 0.00000 -0.00304 0.00000
O7 0.02700 0.04400 0.05500 0.00000 0.00000 -0.01000
O8 0.03100 0.07000 0.04100 0.00000 0.00000 0.00300
O9 0.09900 0.03700 0.03900 -0.00500 0.01400 0.00800
O10 0.07100 0.02900 0.04200 0.00200 -0.00500 0.00600
O11 0.07300 0.04400 0.03700 -0.00400 0.01600 0.00900
O12 0.02500 0.09900 0.11000 -0.00200 0.00000 0.03900
O13 0.09600 0.03200 0.04500 -0.00500 -0.01600 -0.01000
O14 0.04900 0.04800 0.05300 0.00000 -0.01900 0.00000
O15 0.04600 0.07100 0.04300 0.00000 -0.00500 0.00000

loop_
_atom_site_label
_atom_site_fract_x
_atom_site_fract_y
_atom_site_fract_z
_atom_site_occupancy
_atom_site_U_iso_or_equiv
_atom_site_type_symbol
_atom_site_attached_hydrogens
Al1 0.18888 0.18535 0.67190 0.24000 0.02520 Al 0
Si1 0.18888 0.18535 0.67190 0.76000 0.02520 Si 0
Al2 0.19034 0.02428 0.32980 0.33000 0.02760 Al 0
Si2 0.19034 0.02428 0.32980 0.67000 0.02760 Si 0
Al3 0.07700 0.18526 0.83550 0.26000 0.02500 Al 0
Si3 0.07700 0.18526 0.83550 0.74000 0.02500 Si 0
Al4 0.07744 0.02186 0.16450 0.26000 0.02570 Al 0
Si4 0.07744 0.02186 0.16450 0.74000 0.02570 Si 0
Al5 0.22159 0.08334 0.53830 0.07000 0.02570 Al 0
Si5 0.22159 0.08334 0.53830 0.93000 0.02570 Si 0
Al6 0.12247 0.08391 0.96600 0.05000 0.02500 Al 0
Si6 0.12247 0.08391 0.96600 0.95000 0.02500 Si 0
O1 0.18870 0.25000 0.62880 1.00000 0.03900 O 0
O2 0.11910 0.17130 0.72970 1.00000 0.04400 O 0
O3 0.19620 0.14560 0.56860 1.00000 0.04400 O 0
O4 0.18970 0.07030 0.42540 1.00000 0.04800 O 0
O5 0.11830 0.03210 0.27270 1.00000 0.04800 O 0
O6 0.08990 0.25000 0.87370 1.00000 0.03500 O 0
O7 0.00000 0.17550 0.80340 1.00000 0.04300 O 0
O8 0.00000 0.02580 0.19460 1.00000 0.04800 O 0
O9 0.19600 0.03880 0.62210 1.00000 0.05900 O 0
O10 0.09860 0.14570 0.93380 1.00000 0.04800 O 0
O11 0.09500 0.07210 0.08200 1.00000 0.05200 O 0
O12 0.20050 0.08190 0.97020 1.00000 0.07800 O 0
O13 0.09520 0.03850 0.88590 1.00000 0.05800 O 0
O14 0.25000 0.17520 0.75000 1.00000 0.05100 O 0
O15 0.25000 -0.03950 0.75000 1.00000 0.05400 O 0
Wat1 0.00000 0.17900 0.10800 0.48000 0.14400 O 2
Wat2 0.19000 0.16200 0.20700 0.42000 0.10100 O 2
Wat3 0.19400 0.25000 0.04500 0.47000 0.11000 O 2
Wat4 0.11000 0.16500 0.40300 0.38000 0.13100 O 2
Wat5 0.00000 0.16400 0.59200 0.36000 0.11300 O 2
Wat6 0.00000 0.03000 0.41000 0.42000 0.13700 O 2
Wat7 0.07100 0.12400 0.40200 0.36000 0.10900 O 2
Wat8 0.05000 0.07600 0.61900 0.40000 0.14000 O 2
Wat9 0.15300 0.25000 0.23500 0.32000 0.05700 O 2
Wat10 0.13000 0.25000 0.08200 0.37000 0.14400 O 2
Wat11 0.20800 0.25000 0.40500 0.21000 0.12500 O 2
Wat12 0.19700 0.25000 0.23300 0.37000 0.09100 O 2
Wat13 0.00000 0.08600 0.41400 0.24000 0.10300 O 2

loop_
_cod_changelog_entry_id
_cod_changelog_entry_author
_cod_changelog_entry_date
_cod_changelog_entry_text
1
;cod-tools version 3.8.0
Id: cif_guess_AMCSD_atom_types 9581 2023-05-17 12:35:41Z saulius
;
2023-05-23T09:17:42+03:00
;Derived atom types and hydrogen counts
from atom names that follow the AMCSD naming convention
(Wat == water, O-H == hydroxyl).
;

loop_
_cod_related_entry_id
_cod_related_entry_database
_cod_related_entry_code
1 AMCSD 0003579
